data_4082978
loop_
_publ_author_name
'Lake, Benjamin R. M.'
'Willans, Charlotte E.'

_publ_section_title
;
 Remarkable Stability of Copper(II)--N-Heterocyclic Carbene Complexes Void
 of an Anionic Tether
;
_journal_issue 8
_journal_name_full Organometallics
_journal_page_first 2027
_journal_paper_doi 10.1021/om500178e
_journal_volume 33
_journal_year 2014
_chemical_formula_moiety 'C22 H22 Br3 Cu2 N6'
_chemical_formula_sum 'C22 H22 Br3 Cu2 N6'
_chemical_formula_weight 737.27
_chemical_name_systematic
; 
 ? 
;
_space_group_IT_number 2
_symmetry_cell_setting triclinic
_symmetry_space_group_name_Hall '-P 1'
_symmetry_space_group_name_H-M 'P -1'
_atom_sites_solution_hydrogens geom
_atom_sites_solution_primary direct
_atom_sites_solution_secondary difmap
_audit_creation_method SHELXL-97
_cell_angle_alpha 84.446(5)
_cell_angle_beta 87.611(5)
_cell_angle_gamma 89.928(5)
_cell_formula_units_Z 2
_cell_length_a 7.3691(10)
_cell_length_b 11.7443(14)
_cell_length_c 14.3091(19)
_cell_measurement_reflns_used 1875
_cell_measurement_temperature 120(2)
_cell_measurement_theta_max 20.7345
_cell_measurement_theta_min 2.863
_cell_volume 1231.5(3)
_computing_cell_refinement
;
APEX 2 software, Bruker Nonius 2004
;
_computing_data_collection
;
APEX 2 software, Bruker Nonius 2004
;
_computing_data_reduction
;
SAINT - Bruker Integration program embedded in
APEX 2 software, Bruker Nonius 2004
;
_computing_molecular_graphics 'ORTEP-III Version 1.08 (Farrugia, 2005)'
_computing_publication_material
;
enCIFer: A program for viewing, editing and visualising CIFs.
F. H. Allen, O. Johnson, G. P. Shields, B. R. Smith, M. Towler,
J. Applied Cryst., 37, 331-334, 2004
;
_computing_structure_refinement
;
SHELXS-97 (Sheldrick, G. M.    Acta Cryst. (2008). A64, 112)
XSeed (L.J.Barbour, J.Supramol. Chem., 2003, 1, 189.)
;
_computing_structure_solution
;
SHELXS-97 (Sheldrick, G. M.    Acta Cryst. (2008). A64, 112)
XSeed (L.J.Barbour, J.Supramol. Chem., 2003, 1, 189.)
;
_diffrn_ambient_temperature 120(2)
_diffrn_detector_area_resol_mean
;
120 microns
;
_diffrn_measured_fraction_theta_full 0.986
_diffrn_measured_fraction_theta_max 0.986
_diffrn_measurement_device_type 'ApexII camera'
_diffrn_measurement_method 'rotation images'
_diffrn_radiation_monochromator
;
Mach3 kappa-type 4-circle goniostat.
;
_diffrn_radiation_source
;
Bruker Nonius FR591 rotating anode generator
;
_diffrn_radiation_type MoK\a
_diffrn_radiation_wavelength 0.71073
_diffrn_reflns_av_R_equivalents 0.0613
_diffrn_reflns_av_sigmaI/netI 0.0667
_diffrn_reflns_limit_h_max 7
_diffrn_reflns_limit_h_min -7
_diffrn_reflns_limit_k_max 11
_diffrn_reflns_limit_k_min -11
_diffrn_reflns_limit_l_max 14
_diffrn_reflns_limit_l_min -14
_diffrn_reflns_number 9479
_diffrn_reflns_theta_full 20.84
_diffrn_reflns_theta_max 20.84
_diffrn_reflns_theta_min 1.74
_diffrn_standards_decay_% 0
_diffrn_standards_interval_count 0
_diffrn_standards_interval_time 0
_diffrn_standards_number 0
_exptl_absorpt_coefficient_mu 6.617
_exptl_absorpt_correction_T_max 0.8790
_exptl_absorpt_correction_T_min 0.4800
_exptl_absorpt_correction_type multi-scan
_exptl_absorpt_process_details
;
See Sheldrick, G. M. (2002). SADABS.
 University of Gottingen, Germany. 
;
_exptl_crystal_colour green
_exptl_crystal_density_diffrn 1.988
_exptl_crystal_density_method 'not measured'
_exptl_crystal_description needle
_exptl_crystal_F_000 718
_exptl_crystal_size_max 0.13
_exptl_crystal_size_mid 0.05
_exptl_crystal_size_min 0.02
_refine_diff_density_max 0.656
_refine_diff_density_min -0.711
_refine_diff_density_rms 0.138
_refine_ls_extinction_method none
_refine_ls_goodness_of_fit_ref 1.013
_refine_ls_hydrogen_treatment constr
_refine_ls_matrix_type full
_refine_ls_number_parameters 292
_refine_ls_number_reflns 2554
_refine_ls_number_restraints 0
_refine_ls_restrained_S_all 1.013
_refine_ls_R_factor_all 0.0684
_refine_ls_R_factor_gt 0.0443
_refine_ls_shift/su_max 0.000
_refine_ls_shift/su_mean 0.000
_refine_ls_structure_factor_coef Fsqd
_refine_ls_weighting_details 'calc w=1/[\s^2^(Fo^2^)+(0.0604P)^2^+0.0000P] where P=(Fo^2^+2Fc^2^)/3'
_refine_ls_weighting_scheme calc
_refine_ls_wR_factor_gt 0.0958
_refine_ls_wR_factor_ref 0.1054
_reflns_number_gt 1934
_reflns_number_total 2554
_reflns_threshold_expression >2sigma(I)
_cod_data_source_file om500178e_si_002.cif
_cod_data_source_block Complex4b'
_cod_depositor_comments 'Adding full bibliography for 4082971--4082988.cif.'
_cod_database_code 4082978

loop_
_symmetry_equiv_pos_as_xyz
'x, y, z'
'-x, -y, -z'

loop_
_atom_site_label
_atom_site_type_symbol
_atom_site_fract_x
_atom_site_fract_y
_atom_site_fract_z
_atom_site_U_iso_or_equiv
_atom_site_adp_type
_atom_site_occupancy
_atom_site_symmetry_multiplicity
_atom_site_calc_flag
_atom_site_refinement_flags
Br1 Br 0.87901(12) 0.73861(9) 0.92907(7) 0.0277(3) Uani 1 1 d .
Br2 Br 1.40477(12) 0.75930(9) 0.54230(7) 0.0294(3) Uani 1 1 d .
Br3 Br 1.13458(13) 0.72109(9) 0.32497(7) 0.0320(3) Uani 1 1 d .
Cu1 Cu 0.59504(14) 0.75122(10) 0.83608(8) 0.0233(4) Uani 1 1 d .
Cu2 Cu 1.13329(14) 0.68730(10) 0.48904(8) 0.0223(4) Uani 1 1 d .
N1 N 0.4079(10) 0.7256(7) 1.0375(6) 0.021(2) Uani 1 1 d .
N2 N 0.3478(9) 0.6009(6) 0.9444(5) 0.0135(19) Uani 1 1 d .
N3 N 0.4791(10) 0.5933(7) 0.7956(5) 0.022(2) Uani 1 1 d .
N4 N 0.8967(10) 0.7961(6) 0.6763(5) 0.019(2) Uani 1 1 d .
N5 N 0.6776(9) 0.9163(6) 0.6820(5) 0.0151(19) Uani 1 1 d .
N6 N 0.4229(10) 0.8906(7) 0.7813(5) 0.022(2) Uani 1 1 d .
C1 C 0.1939(13) 0.9298(8) 1.0560(7) 0.026(3) Uani 1 1 d .
H1A H 0.1361 0.8641 1.0370 0.032 Uiso 1 1 calc R
H1B H 0.1284 0.9992 1.0584 0.032 Uiso 1 1 calc R
C2 C 0.3644(13) 0.9245(8) 1.0791(6) 0.023(3) Uani 1 1 d .
H2 H 0.4162 0.9924 1.0977 0.028 Uiso 1 1 calc R
C3 C 0.4849(12) 0.8220(9) 1.0790(7) 0.026(3) Uani 1 1 d .
H3A H 0.6001 0.8447 1.0442 0.031 Uiso 1 1 calc R
H3B H 0.5143 0.7968 1.1446 0.031 Uiso 1 1 calc R
C4 C 0.4419(12) 0.6993(8) 0.9501(7) 0.019(2) Uani 1 1 d .
C5 C 0.2935(12) 0.6444(9) 1.0866(7) 0.021(2) Uani 1 1 d .
H5 H 0.2502 0.6448 1.1501 0.025 Uiso 1 1 calc R
C6 C 0.2554(12) 0.5661(9) 1.0289(7) 0.022(3) Uani 1 1 d .
H6 H 0.1807 0.5002 1.0426 0.027 Uiso 1 1 calc R
C7 C 0.3582(11) 0.5436(9) 0.8609(7) 0.0217(19) Uani 1 1 d .
C8 C 0.2582(11) 0.4498(8) 0.8484(7) 0.0217(19) Uani 1 1 d .
H8 H 0.1698 0.4207 0.8947 0.026 Uiso 1 1 calc R
C9 C 0.2876(13) 0.3983(9) 0.7675(7) 0.029(3) Uani 1 1 d .
H9 H 0.2214 0.3313 0.7579 0.035 Uiso 1 1 calc R
C10 C 0.4137(12) 0.4435(9) 0.6994(7) 0.024(3) Uani 1 1 d .
H10 H 0.4355 0.4087 0.6427 0.028 Uiso 1 1 calc R
C11 C 0.5063(13) 0.5402(9) 0.7166(7) 0.024(3) Uani 1 1 d .
H11 H 0.5939 0.5713 0.6706 0.028 Uiso 1 1 calc R
C12 C 0.8823(12) 0.6274(8) 0.5415(7) 0.024(3) Uani 1 1 d .
H12A H 0.7964 0.6878 0.5377 0.029 Uiso 1 1 calc R
H12B H 0.8868 0.5743 0.4954 0.029 Uiso 1 1 calc R
C13 C 0.9988(12) 0.6169(8) 0.6128(7) 0.024(3) Uani 1 1 d .
H13 H 1.0823 0.5552 0.6136 0.029 Uiso 1 1 calc R
C14 C 1.0084(12) 0.6945(8) 0.6913(7) 0.027(3) Uani 1 1 d .
H14A H 0.9686 0.6511 0.7514 0.032 Uiso 1 1 calc R
H14B H 1.1362 0.7181 0.6967 0.032 Uiso 1 1 calc R
C15 C 0.7387(13) 0.8132(9) 0.7213(7) 0.023(3) Uani 1 1 d .
C16 C 0.9354(13) 0.8866(8) 0.6077(7) 0.024(3) Uani 1 1 d .
H16 H 1.0394 0.8937 0.5661 0.029 Uiso 1 1 calc R
C17 C 0.7990(13) 0.9613(9) 0.6116(7) 0.027(3) Uani 1 1 d .
H17 H 0.7875 1.0316 0.5734 0.032 Uiso 1 1 calc R
C18 C 0.5058(11) 0.9560(8) 0.7098(6) 0.017(2) Uani 1 1 d .
C19 C 0.4271(12) 1.0536(8) 0.6655(6) 0.022(2) Uani 1 1 d .
H19 H 0.4892 1.0979 0.6150 0.026 Uiso 1 1 calc R
C20 C 0.2593(13) 1.0832(9) 0.6966(7) 0.030(3) Uani 1 1 d .
H20 H 0.2026 1.1502 0.6689 0.036 Uiso 1 1 calc R
C21 C 0.1712(13) 1.0159(9) 0.7683(7) 0.031(3) Uani 1 1 d .
H21 H 0.0524 1.0357 0.7894 0.037 Uiso 1 1 calc R
C22 C 0.2547(13) 0.9196(9) 0.8099(7) 0.027(3) Uani 1 1 d .
H22 H 0.1924 0.8734 0.8592 0.032 Uiso 1 1 calc R

loop_
_atom_site_aniso_label
_atom_site_aniso_U_11
_atom_site_aniso_U_22
_atom_site_aniso_U_33
_atom_site_aniso_U_23
_atom_site_aniso_U_13
_atom_site_aniso_U_12
Br1 0.0195(6) 0.0336(7) 0.0288(7) 0.0020(5) 0.0015(5) -0.0005(5)
Br2 0.0167(5) 0.0396(8) 0.0301(7) 0.0052(5) -0.0013(5) 0.0018(5)
Br3 0.0232(6) 0.0470(8) 0.0259(7) -0.0049(5) -0.0009(5) 0.0117(5)
Cu1 0.0186(7) 0.0247(8) 0.0249(8) 0.0036(6) 0.0044(6) 0.0023(5)
Cu2 0.0128(6) 0.0269(8) 0.0268(8) -0.0023(6) 0.0026(5) 0.0077(5)
N1 0.014(4) 0.024(6) 0.025(6) 0.003(5) -0.001(4) 0.009(4)
N2 0.015(4) 0.007(5) 0.019(5) -0.001(4) 0.000(4) -0.002(4)
N3 0.018(4) 0.026(5) 0.019(5) 0.003(4) -0.001(4) 0.010(4)
N4 0.019(5) 0.018(5) 0.019(5) 0.005(4) 0.004(4) 0.002(4)
N5 0.020(5) 0.002(5) 0.022(5) 0.001(4) 0.005(4) 0.002(4)
N6 0.018(5) 0.024(5) 0.024(5) -0.005(4) 0.006(4) 0.011(4)
C1 0.036(7) 0.011(7) 0.032(7) -0.007(5) 0.003(5) 0.005(5)
C2 0.029(7) 0.015(7) 0.023(6) 0.003(5) 0.001(5) 0.000(5)
C3 0.017(5) 0.035(7) 0.026(6) -0.006(5) -0.006(5) 0.003(5)
C4 0.015(5) 0.017(7) 0.024(7) 0.000(5) -0.005(5) 0.009(5)
C5 0.018(6) 0.021(7) 0.023(6) 0.002(6) 0.007(5) 0.004(5)
C6 0.011(5) 0.029(7) 0.026(7) 0.004(6) 0.003(5) 0.004(5)
C7 0.005(4) 0.027(5) 0.032(5) 0.005(4) -0.001(4) 0.005(3)
C8 0.005(4) 0.027(5) 0.032(5) 0.005(4) -0.001(4) 0.005(3)
C9 0.025(6) 0.027(7) 0.036(7) -0.004(6) -0.010(6) 0.001(5)
C10 0.015(5) 0.025(7) 0.033(7) -0.010(5) -0.004(5) 0.008(5)
C11 0.029(6) 0.022(7) 0.020(7) 0.002(5) -0.001(5) 0.006(5)
C12 0.012(5) 0.031(7) 0.031(7) -0.009(5) 0.002(5) 0.009(5)
C13 0.014(5) 0.015(6) 0.039(7) 0.010(5) 0.016(5) 0.004(4)
C14 0.018(5) 0.031(7) 0.030(7) 0.002(5) 0.006(5) 0.012(5)
C15 0.025(6) 0.021(7) 0.022(6) 0.000(5) 0.003(5) -0.006(5)
C16 0.018(6) 0.026(7) 0.029(7) -0.006(6) 0.009(5) -0.007(5)
C17 0.025(6) 0.025(7) 0.027(7) 0.009(5) 0.009(5) 0.002(6)
C18 0.012(5) 0.020(7) 0.017(6) -0.001(5) 0.001(5) 0.002(5)
C19 0.019(6) 0.027(7) 0.018(6) 0.003(5) 0.008(5) -0.003(5)
C20 0.029(7) 0.030(7) 0.030(7) -0.001(6) -0.001(6) 0.013(5)
C21 0.017(6) 0.051(8) 0.027(7) -0.009(6) -0.001(5) 0.015(6)
C22 0.022(6) 0.040(8) 0.018(6) -0.006(5) 0.007(5) -0.001(6)

loop_
_atom_type_symbol
_atom_type_description
_atom_type_scat_dispersion_real
_atom_type_scat_dispersion_imag
_atom_type_scat_source
C C 0.0033 0.0016 'International Tables Vol C Tables 4.2.6.8 and 6.1.1.4'
H H 0.0000 0.0000 'International Tables Vol C Tables 4.2.6.8 and 6.1.1.4'
N N 0.0061 0.0033 'International Tables Vol C Tables 4.2.6.8 and 6.1.1.4'
Cu Cu 0.3201 1.2651 'International Tables Vol C Tables 4.2.6.8 and 6.1.1.4'
Br Br -0.2901 2.4595 'International Tables Vol C Tables 4.2.6.8 and 6.1.1.4'

loop_
_geom_angle_atom_site_label_1
_geom_angle_atom_site_label_2
_geom_angle_atom_site_label_3
_geom_angle
C4 Cu1 C15 176.1(4)
C4 Cu1 N6 97.8(3)
C15 Cu1 N6 78.4(3)
C4 Cu1 N3 78.5(4)
C15 Cu1 N3 103.6(4)
N6 Cu1 N3 107.0(3)
C4 Cu1 Br1 91.4(3)
C15 Cu1 Br1 90.5(3)
N6 Cu1 Br1 134.6(2)
N3 Cu1 Br1 118.40(19)
C12 Cu2 C13 38.1(3)
C12 Cu2 Br3 110.5(3)
C13 Cu2 Br3 147.7(3)
C12 Cu2 Br2 139.7(3)
C13 Cu2 Br2 103.3(3)
Br3 Cu2 Br2 108.94(6)
C4 N1 C5 110.5(9)
C4 N1 C3 125.7(8)
C5 N1 C3 123.8(9)
C4 N2 C6 111.2(8)
C4 N2 C7 120.9(8)
C6 N2 C7 127.8(8)
C11 N3 C7 116.3(9)
C11 N3 Cu1 130.5(7)
C7 N3 Cu1 113.1(6)
C15 N4 C16 110.5(7)
C15 N4 C14 125.3(8)
C16 N4 C14 124.2(8)
C15 N5 C17 110.2(7)
C15 N5 C18 119.7(8)
C17 N5 C18 129.8(8)
C22 N6 C18 118.3(8)
C22 N6 Cu1 129.6(7)
C18 N6 Cu1 112.0(5)
C2 C1 H1A 120.0
C2 C1 H1B 120.0
H1A C1 H1B 120.0
C1 C2 C3 126.3(10)
C1 C2 H2 116.9
C3 C2 H2 116.9
N1 C3 C2 114.7(8)
N1 C3 H3A 108.6
C2 C3 H3A 108.6
N1 C3 H3B 108.6
C2 C3 H3B 108.6
H3A C3 H3B 107.6
N1 C4 N2 104.8(8)
N1 C4 Cu1 140.1(8)
N2 C4 Cu1 114.9(7)
C6 C5 N1 107.9(9)
C6 C5 H5 126.0
N1 C5 H5 126.0
C5 C6 N2 105.6(9)
C5 C6 H6 127.2
N2 C6 H6 127.2
N3 C7 C8 123.9(9)
N3 C7 N2 112.4(9)
C8 C7 N2 123.7(9)
C7 C8 C9 118.4(9)
C7 C8 H8 120.8
C9 C8 H8 120.8
C8 C9 C10 120.1(10)
C8 C9 H9 119.9
C10 C9 H9 119.9
C11 C10 C9 117.8(9)
C11 C10 H10 121.1
C9 C10 H10 121.1
N3 C11 C10 123.4(9)
N3 C11 H11 118.3
C10 C11 H11 118.3
C13 C12 Cu2 72.0(5)
C13 C12 H12A 120.0
Cu2 C12 H12A 110.0
C13 C12 H12B 120.0
Cu2 C12 H12B 88.1
H12A C12 H12B 120.0
C12 C13 C14 126.2(9)
C12 C13 Cu2 69.9(5)
C14 C13 Cu2 112.0(6)
C12 C13 H13 116.9
C14 C13 H13 116.9
Cu2 C13 H13 88.0
N4 C14 C13 112.9(8)
N4 C14 H14A 109.0
C13 C14 H14A 109.0
N4 C14 H14B 109.0
C13 C14 H14B 109.0
H14A C14 H14B 107.8
N4 C15 N5 105.4(8)
N4 C15 Cu1 139.7(8)
N5 C15 Cu1 113.8(6)
C17 C16 N4 107.3(8)
C17 C16 H16 126.3
N4 C16 H16 126.3
C16 C17 N5 106.6(9)
C16 C17 H17 126.7
N5 C17 H17 126.7
N6 C18 C19 123.1(8)
N6 C18 N5 114.3(8)
C19 C18 N5 122.6(8)
C20 C19 C18 117.9(9)
C20 C19 H19 121.1
C18 C19 H19 121.1
C19 C20 C21 119.7(9)
C19 C20 H20 120.2
C21 C20 H20 120.2
C20 C21 C22 120.3(9)
C20 C21 H21 119.8
C22 C21 H21 119.8
N6 C22 C21 120.7(9)
N6 C22 H22 119.7
C21 C22 H22 119.7

loop_
_geom_bond_atom_site_label_1
_geom_bond_atom_site_label_2
_geom_bond_distance
Br1 Cu1 2.5229(15)
Br2 Cu2 2.3568(15)
Br3 Cu2 2.3425(16)
Cu1 C4 1.991(10)
Cu1 C15 1.994(9)
Cu1 N6 2.175(7)
Cu1 N3 2.181(8)
Cu2 C12 2.065(9)
Cu2 C13 2.091(9)
N1 C4 1.332(11)
N1 C5 1.392(12)
N1 C3 1.454(12)
N2 C4 1.359(11)
N2 C6 1.388(11)
N2 C7 1.427(12)
N3 C11 1.351(12)
N3 C7 1.354(11)
N4 C15 1.331(11)
N4 C16 1.395(12)
N4 C14 1.453(11)
N5 C15 1.368(12)
N5 C17 1.385(11)
N5 C18 1.403(11)
N6 C22 1.343(11)
N6 C18 1.344(11)
C1 C2 1.312(12)
C1 H1A 0.9500
C1 H1B 0.9500
C2 C3 1.496(13)
C2 H2 0.9500
C3 H3A 0.9900
C3 H3B 0.9900
C5 C6 1.332(13)
C5 H5 0.9500
C6 H6 0.9500
C7 C8 1.356(13)
C8 C9 1.367(13)
C8 H8 0.9500
C9 C10 1.386(13)
C9 H9 0.9500
C10 C11 1.373(13)
C10 H10 0.9500
C11 H11 0.9500
C12 C13 1.356(13)
C12 H12A 0.9500
C12 H12B 0.9500
C13 C14 1.517(13)
C13 H13 0.9500
C14 H14A 0.9900
C14 H14B 0.9900
C16 C17 1.337(12)
C16 H16 0.9500
C17 H17 0.9500
C18 C19 1.394(13)
C19 C20 1.353(12)
C19 H19 0.9500
C20 C21 1.374(13)
C20 H20 0.9500
C21 C22 1.383(14)
C21 H21 0.9500
C22 H22 0.9500
